data_7236481
loop_
_publ_author_name
'Li, Chenglong'
'Li, Zhiqiang'
'Yan, Xianju'
'Zhang, Yuewei'
'Zhang, Zuolun'
'Wang, Yue'

_publ_section_title
;
 Structurally simple non-doped sky-blue OLEDs with high luminance and
 efficiencies at low driving voltages
;
_journal_issue 8
_journal_name_full 'Journal of Materials Chemistry C'
_journal_page_first 1973
_journal_paper_doi 10.1039/C6TC05639C
_journal_volume 5
_journal_year 2017
_chemical_formula_moiety 'C53 H35 N3'
_chemical_formula_sum 'C53 H35 N3'
_chemical_formula_weight 713.84
_space_group_IT_number 2
_space_group_name_Hall '-P 1'
_space_group_name_H-M_alt 'P -1'
_symmetry_cell_setting triclinic
_symmetry_space_group_name_Hall '-P 1'
_symmetry_space_group_name_H-M 'P -1'
_atom_sites_solution_hydrogens geom
_atom_sites_solution_primary direct
_atom_sites_solution_secondary difmap
_audit_creation_method SHELXL-97
_audit_update_record
;
2016-12-01 deposited with the CCDC.
2017-01-22 downloaded from the CCDC.
;
_cell_angle_alpha 90.59(3)
_cell_angle_beta 105.40(3)
_cell_angle_gamma 104.73(3)
_cell_formula_units_Z 2
_cell_length_a 9.774(2)
_cell_length_b 14.218(3)
_cell_length_c 14.357(3)
_cell_measurement_reflns_used 13488
_cell_measurement_temperature 293(2)
_cell_measurement_theta_max 27.595
_cell_measurement_theta_min 3.00
_cell_volume 1853.8(8)
_computing_cell_refinement RAPID-AUTO
_computing_data_collection 'RAPID-AUTO (Rigaku Corporation, 1998)'
_computing_structure_refinement 'SHELXL-97 (Sheldrick, 1997)'
_computing_structure_solution 'SHELXS-97 (Sheldrick, 1990)'
_diffrn_ambient_temperature 293(2)
_diffrn_measured_fraction_theta_full 0.989
_diffrn_measured_fraction_theta_max 0.989
_diffrn_measurement_device_type 'Rigaku RAXIS-RAPID'
_diffrn_measurement_method '\w scans'
_diffrn_radiation_monochromator graphite
_diffrn_radiation_source 'fine-focus sealed tube'
_diffrn_radiation_type MoK\a
_diffrn_radiation_wavelength 0.71073
_diffrn_reflns_av_R_equivalents 0.0477
_diffrn_reflns_av_sigmaI/netI 0.0668
_diffrn_reflns_limit_h_max 12
_diffrn_reflns_limit_h_min -12
_diffrn_reflns_limit_k_max 18
_diffrn_reflns_limit_k_min -18
_diffrn_reflns_limit_l_max 17
_diffrn_reflns_limit_l_min -18
_diffrn_reflns_number 18367
_diffrn_reflns_theta_full 27.48
_diffrn_reflns_theta_max 27.48
_diffrn_reflns_theta_min 3.00
_exptl_absorpt_coefficient_mu 0.074
_exptl_absorpt_correction_T_max 0.9883
_exptl_absorpt_correction_T_min 0.9679
_exptl_crystal_colour yellow
_exptl_crystal_density_diffrn 1.279
_exptl_crystal_density_method 'not measured'
_exptl_crystal_description block
_exptl_crystal_F_000 748
_exptl_crystal_size_max 0.44
_exptl_crystal_size_mid 0.26
_exptl_crystal_size_min 0.16
_refine_diff_density_max 0.321
_refine_diff_density_min -0.228
_refine_diff_density_rms 0.050
_refine_ls_extinction_method none
_refine_ls_goodness_of_fit_ref 1.055
_refine_ls_hydrogen_treatment mixed
_refine_ls_matrix_type full
_refine_ls_number_parameters 645
_refine_ls_number_reflns 8417
_refine_ls_number_restraints 0
_refine_ls_restrained_S_all 1.055
_refine_ls_R_factor_all 0.0835
_refine_ls_R_factor_gt 0.0517
_refine_ls_shift/su_max 0.001
_refine_ls_shift/su_mean 0.000
_refine_ls_structure_factor_coef Fsqd
_refine_ls_weighting_details 'calc w=1/[\s^2^(Fo^2^)+(0.0701P)^2^+0.0617P] where P=(Fo^2^+2Fc^2^)/3'
_refine_ls_weighting_scheme calc
_refine_ls_wR_factor_gt 0.1257
_refine_ls_wR_factor_ref 0.1450
_reflns_number_gt 5598
_reflns_number_total 8417
_reflns_threshold_expression >2sigma(I)
_cod_data_source_file c6tc05639c2.cif
_cod_data_source_block 123
_cod_original_cell_volume 1853.9(6)
_cod_database_code 7236481

loop_
_symmetry_equiv_pos_as_xyz
'x, y, z'
'-x, -y, -z'

loop_
_atom_site_label
_atom_site_type_symbol
_atom_site_fract_x
_atom_site_fract_y
_atom_site_fract_z
_atom_site_U_iso_or_equiv
_atom_site_adp_type
_atom_site_occupancy
_atom_site_symmetry_multiplicity
_atom_site_calc_flag
C1 C 0.13451(19) 0.31568(13) 0.40563(12) 0.0244(4) Uani 1 1 d
N1 N 0.01975(16) 0.24725(11) 0.34233(10) 0.0247(3) Uani 1 1 d
N2 N 0.20135(16) 0.38528(11) 0.36091(10) 0.0272(3) Uani 1 1 d
C2 C 0.12860(19) 0.36132(13) 0.26336(12) 0.0251(4) Uani 1 1 d
N3 N 0.39358(17) 0.21544(11) 1.11616(10) 0.0298(4) Uani 1 1 d
C3 C 0.16107(19) 0.41393(14) 0.18349(12) 0.0267(4) Uani 1 1 d
C4 C 0.2770(2) 0.49935(15) 0.19773(15) 0.0330(4) Uani 1 1 d
H4 H 0.338(2) 0.5224(17) 0.2649(17) 0.049(6) Uiso 1 1 d
C5 C 0.3046(2) 0.54783(16) 0.11890(16) 0.0393(5) Uani 1 1 d
H5 H 0.390(3) 0.6088(18) 0.1306(16) 0.053(7) Uiso 1 1 d
C6 C 0.2177(2) 0.51102(17) 0.02550(15) 0.0409(5) Uani 1 1 d
H6 H 0.241(3) 0.5495(19) -0.0344(18) 0.062(7) Uiso 1 1 d
C7 C 0.1041(2) 0.42756(17) 0.01092(14) 0.0377(5) Uani 1 1 d
H7 H 0.044(2) 0.4058(16) -0.0597(16) 0.042(6) Uiso 1 1 d
C8 C 0.0710(2) 0.37540(15) 0.08918(12) 0.0297(4) Uani 1 1 d
C9 C -0.0503(2) 0.28706(14) 0.07567(12) 0.0297(4) Uani 1 1 d
C10 C -0.1457(3) 0.24929(18) -0.01702(14) 0.0419(5) Uani 1 1 d
H10 H -0.124(2) 0.2850(16) -0.0708(16) 0.041(6) Uiso 1 1 d
C11 C -0.2617(3) 0.16849(17) -0.03027(15) 0.0476(6) Uani 1 1 d
H11 H -0.324(2) 0.1447(16) -0.0937(16) 0.040(6) Uiso 1 1 d
C12 C -0.2895(3) 0.11955(16) 0.04856(15) 0.0423(5) Uani 1 1 d
H12 H -0.376(2) 0.0602(16) 0.0416(15) 0.039(6) Uiso 1 1 d
C13 C -0.1995(2) 0.15124(14) 0.14084(14) 0.0343(5) Uani 1 1 d
H13 H -0.224(2) 0.1159(16) 0.2003(15) 0.040(6) Uiso 1 1 d
C14 C -0.0791(2) 0.23560(14) 0.15562(12) 0.0271(4) Uani 1 1 d
C15 C 0.01661(19) 0.27679(13) 0.24952(12) 0.0242(4) Uani 1 1 d
C16 C -0.06701(19) 0.15926(13) 0.36857(11) 0.0245(4) Uani 1 1 d
C17 C -0.1935(2) 0.16000(15) 0.39280(14) 0.0323(4) Uani 1 1 d
H17 H -0.231(2) 0.2178(17) 0.3887(14) 0.039(6) Uiso 1 1 d
C18 C -0.2761(2) 0.07456(15) 0.41815(15) 0.0393(5) Uani 1 1 d
H18 H -0.364(3) 0.0748(18) 0.4381(16) 0.051(7) Uiso 1 1 d
C19 C -0.2323(2) -0.01056(15) 0.41785(14) 0.0374(5) Uani 1 1 d
H19 H -0.294(3) -0.075(2) 0.4394(18) 0.068(8) Uiso 1 1 d
C20 C -0.1058(2) -0.01056(15) 0.39168(14) 0.0370(5) Uani 1 1 d
H20 H -0.071(2) -0.0704(17) 0.3891(15) 0.044(6) Uiso 1 1 d
C21 C -0.0213(2) 0.07520(14) 0.36785(13) 0.0308(4) Uani 1 1 d
H21 H 0.074(2) 0.0793(16) 0.3511(15) 0.039(6) Uiso 1 1 d
C22 C 0.17581(18) 0.30504(12) 0.51142(12) 0.0236(4) Uani 1 1 d
C23 C 0.30246(18) 0.27467(12) 0.55373(12) 0.0233(4) Uani 1 1 d
C24 C 0.3959(2) 0.25600(14) 0.49878(14) 0.0301(4) Uani 1 1 d
H24 H 0.364(2) 0.2613(16) 0.4284(15) 0.038(6) Uiso 1 1 d
C25 C 0.5232(2) 0.23271(15) 0.54192(15) 0.0351(5) Uani 1 1 d
H25 H 0.583(2) 0.2175(17) 0.5025(16) 0.050(6) Uiso 1 1 d
C26 C 0.5647(2) 0.22372(15) 0.64285(15) 0.0330(4) Uani 1 1 d
H26 H 0.661(2) 0.2078(15) 0.6708(14) 0.031(5) Uiso 1 1 d
C27 C 0.4767(2) 0.23687(14) 0.69771(14) 0.0293(4) Uani 1 1 d
H27 H 0.500(2) 0.2268(14) 0.7670(14) 0.024(5) Uiso 1 1 d
C28 C 0.34224(18) 0.26278(12) 0.65605(12) 0.0232(4) Uani 1 1 d
C29 C 0.24983(18) 0.27764(12) 0.71266(11) 0.0231(4) Uani 1 1 d
C31 C 0.12517(18) 0.31023(12) 0.67002(12) 0.0234(4) Uani 1 1 d
C32 C 0.03177(19) 0.33072(14) 0.72497(13) 0.0275(4) Uani 1 1 d
H32 H 0.057(2) 0.3184(15) 0.7910(15) 0.033(5) Uiso 1 1 d
C33 C -0.0799(2) 0.37052(15) 0.68526(14) 0.0335(4) Uani 1 1 d
H33 H -0.140(2) 0.3849(15) 0.7253(15) 0.036(5) Uiso 1 1 d
C34 C -0.1101(2) 0.39154(15) 0.58658(15) 0.0329(4) Uani 1 1 d
H34 H -0.186(2) 0.4229(17) 0.5617(15) 0.043(6) Uiso 1 1 d
C35 C -0.02905(19) 0.36906(13) 0.52985(13) 0.0278(4) Uani 1 1 d
H35 H -0.0489(17) 0.3833(12) 0.4615(12) 0.011(4) Uiso 1 1 d
C36 C 0.08949(18) 0.32660(12) 0.56870(12) 0.0228(4) Uani 1 1 d
C37 C 0.28777(18) 0.26120(13) 0.81786(12) 0.0240(4) Uani 1 1 d
C38 C 0.33368(19) 0.33966(14) 0.88843(12) 0.0258(4) Uani 1 1 d
H38 H 0.339(2) 0.4063(18) 0.8702(16) 0.046(6) Uiso 1 1 d
C39 C 0.36916(19) 0.32467(14) 0.98637(12) 0.0270(4) Uani 1 1 d
H39 H 0.401(2) 0.3807(15) 1.0338(14) 0.034(5) Uiso 1 1 d
C40 C 0.35795(18) 0.23105(13) 1.01655(12) 0.0253(4) Uani 1 1 d
C41 C 0.3123(2) 0.15209(14) 0.94612(13) 0.0284(4) Uani 1 1 d
H41 H 0.310(2) 0.0877(16) 0.9659(15) 0.036(6) Uiso 1 1 d
C42 C 0.2775(2) 0.16780(14) 0.84857(12) 0.0286(4) Uani 1 1 d
H42 H 0.250(2) 0.1136(16) 0.7993(14) 0.035(5) Uiso 1 1 d
C43 C 0.3172(2) 0.13132(14) 1.15066(12) 0.0282(4) Uani 1 1 d
C44 C 0.1654(2) 0.09296(16) 1.11334(14) 0.0347(5) Uani 1 1 d
H44 H 0.110(2) 0.1259(15) 1.0635(14) 0.032(5) Uiso 1 1 d
C45 C 0.0932(2) 0.00977(17) 1.14782(16) 0.0442(6) Uani 1 1 d
H45 H -0.014(3) -0.0164(18) 1.1207(16) 0.050(7) Uiso 1 1 d
C46 C 0.1684(3) -0.03527(17) 1.22130(16) 0.0481(6) Uani 1 1 d
H46 H 0.111(2) -0.0974(17) 1.2510(15) 0.046(6) Uiso 1 1 d
C47 C 0.3197(3) 0.00343(17) 1.25998(17) 0.0492(6) Uani 1 1 d
H47 H 0.372(3) -0.029(2) 1.318(2) 0.086(10) Uiso 1 1 d
C48 C 0.3932(2) 0.08530(16) 1.22406(15) 0.0400(5) Uani 1 1 d
H48 H 0.502(3) 0.1118(18) 1.2511(17) 0.058(7) Uiso 1 1 d
C49 C 0.50296(19) 0.28905(13) 1.18369(11) 0.0245(4) Uani 1 1 d
C50 C 0.4736(2) 0.32085(15) 1.26572(13) 0.0316(4) Uani 1 1 d
H50 H 0.376(2) 0.2946(15) 1.2724(14) 0.034(5) Uiso 1 1 d
C51 C 0.5789(2) 0.39240(16) 1.33144(13) 0.0370(5) Uani 1 1 d
H51 H 0.555(2) 0.4160(16) 1.3880(15) 0.041(6) Uiso 1 1 d
C52 C 0.7137(2) 0.43294(15) 1.31513(14) 0.0375(5) Uani 1 1 d
H52 H 0.783(2) 0.4814(17) 1.3624(16) 0.045(6) Uiso 1 1 d
C53 C 0.7433(2) 0.40172(14) 1.23246(15) 0.0345(5) Uani 1 1 d
H53 H 0.844(3) 0.4313(18) 1.2185(17) 0.055(7) Uiso 1 1 d
C54 C 0.6381(2) 0.32953(14) 1.16689(13) 0.0288(4) Uani 1 1 d
H54 H 0.657(2) 0.3087(14) 1.1085(14) 0.030(5) Uiso 1 1 d

loop_
_atom_site_aniso_label
_atom_site_aniso_U_11
_atom_site_aniso_U_22
_atom_site_aniso_U_33
_atom_site_aniso_U_23
_atom_site_aniso_U_13
_atom_site_aniso_U_12
C1 0.0276(8) 0.0230(9) 0.0209(8) 0.0019(7) 0.0072(7) 0.0033(7)
N1 0.0288(7) 0.0242(8) 0.0186(7) 0.0026(6) 0.0072(6) 0.0021(6)
N2 0.0310(8) 0.0280(8) 0.0224(7) 0.0048(6) 0.0086(6) 0.0060(6)
C2 0.0303(9) 0.0266(9) 0.0202(8) 0.0046(7) 0.0087(7) 0.0087(7)
N3 0.0329(8) 0.0305(9) 0.0174(7) 0.0032(6) 0.0021(6) -0.0019(7)
C3 0.0322(9) 0.0297(10) 0.0256(9) 0.0095(7) 0.0140(8) 0.0148(8)
C4 0.0386(10) 0.0315(11) 0.0356(10) 0.0112(8) 0.0190(9) 0.0116(8)
C5 0.0451(12) 0.0375(12) 0.0476(12) 0.0173(10) 0.0274(10) 0.0166(10)
C6 0.0569(13) 0.0453(13) 0.0389(11) 0.0230(10) 0.0311(11) 0.0265(11)
C7 0.0510(12) 0.0489(13) 0.0283(10) 0.0149(9) 0.0210(10) 0.0290(10)
C8 0.0389(10) 0.0372(11) 0.0242(9) 0.0098(8) 0.0163(8) 0.0217(9)
C9 0.0387(10) 0.0349(11) 0.0204(8) 0.0022(8) 0.0084(8) 0.0183(8)
C10 0.0598(14) 0.0489(14) 0.0213(9) 0.0038(9) 0.0088(10) 0.0244(11)
C11 0.0643(15) 0.0463(14) 0.0243(10) -0.0079(10) -0.0073(11) 0.0217(12)
C12 0.0492(12) 0.0317(11) 0.0355(11) -0.0076(9) -0.0060(10) 0.0111(10)
C13 0.0417(11) 0.0283(10) 0.0284(10) -0.0008(8) 0.0005(9) 0.0111(9)
C14 0.0343(9) 0.0287(10) 0.0206(8) 0.0005(7) 0.0058(8) 0.0141(8)
C15 0.0293(9) 0.0259(9) 0.0193(8) 0.0051(7) 0.0084(7) 0.0090(7)
C16 0.0292(9) 0.0227(9) 0.0177(8) 0.0032(7) 0.0060(7) 0.0007(7)
C17 0.0324(9) 0.0253(10) 0.0357(10) -0.0014(8) 0.0096(9) 0.0015(8)
C18 0.0352(10) 0.0340(11) 0.0439(12) -0.0032(9) 0.0165(10) -0.0046(9)
C19 0.0451(11) 0.0259(10) 0.0312(10) 0.0033(8) 0.0068(9) -0.0042(9)
C20 0.0453(11) 0.0234(10) 0.0342(10) 0.0001(8) 0.0012(9) 0.0052(9)
C21 0.0348(10) 0.0278(10) 0.0249(9) 0.0011(7) 0.0024(8) 0.0058(8)
C22 0.0268(8) 0.0192(8) 0.0207(8) 0.0026(7) 0.0056(7) -0.0002(7)
C23 0.0257(8) 0.0191(8) 0.0226(8) 0.0020(7) 0.0086(7) -0.0006(7)
C24 0.0347(10) 0.0302(10) 0.0276(9) 0.0053(8) 0.0157(8) 0.0050(8)
C25 0.0373(10) 0.0330(11) 0.0416(11) 0.0044(9) 0.0222(9) 0.0094(9)
C26 0.0259(9) 0.0299(10) 0.0445(11) 0.0045(9) 0.0120(9) 0.0074(8)
C27 0.0279(9) 0.0261(10) 0.0300(10) 0.0020(8) 0.0035(8) 0.0052(7)
C28 0.0245(8) 0.0192(8) 0.0235(8) 0.0005(7) 0.0057(7) 0.0027(7)
C29 0.0263(8) 0.0213(9) 0.0180(8) 0.0019(7) 0.0050(7) 0.0013(7)
C31 0.0237(8) 0.0201(8) 0.0228(8) -0.0009(7) 0.0049(7) 0.0011(7)
C32 0.0273(9) 0.0326(10) 0.0207(8) -0.0003(7) 0.0069(8) 0.0042(8)
C33 0.0283(9) 0.0381(11) 0.0332(10) -0.0055(9) 0.0083(9) 0.0074(8)
C34 0.0262(9) 0.0325(11) 0.0380(11) 0.0000(9) 0.0043(8) 0.0091(8)
C35 0.0275(9) 0.0242(9) 0.0251(9) 0.0013(7) 0.0009(8) 0.0021(7)
C36 0.0226(8) 0.0195(8) 0.0215(8) -0.0003(7) 0.0037(7) -0.0001(7)
C37 0.0240(8) 0.0256(9) 0.0193(8) 0.0017(7) 0.0035(7) 0.0038(7)
C38 0.0286(9) 0.0250(9) 0.0220(8) 0.0017(7) 0.0047(7) 0.0065(7)
C39 0.0307(9) 0.0261(9) 0.0204(8) -0.0026(7) 0.0016(8) 0.0069(7)
C40 0.0253(8) 0.0300(10) 0.0174(8) 0.0019(7) 0.0037(7) 0.0041(7)
C41 0.0345(10) 0.0241(10) 0.0246(9) 0.0039(7) 0.0071(8) 0.0054(8)
C42 0.0353(10) 0.0266(10) 0.0206(8) 0.0007(7) 0.0057(8) 0.0046(8)
C43 0.0309(9) 0.0292(10) 0.0218(8) 0.0032(7) 0.0077(8) 0.0027(8)
C44 0.0315(10) 0.0419(12) 0.0283(10) 0.0031(9) 0.0096(9) 0.0045(9)
C45 0.0375(11) 0.0474(14) 0.0407(12) -0.0035(10) 0.0175(10) -0.0076(10)
C46 0.0640(15) 0.0363(12) 0.0418(12) 0.0043(10) 0.0272(12) -0.0039(11)
C47 0.0646(15) 0.0369(13) 0.0424(12) 0.0142(10) 0.0123(12) 0.0090(11)
C48 0.0405(11) 0.0387(12) 0.0352(11) 0.0125(9) 0.0048(10) 0.0065(9)
C49 0.0265(8) 0.0266(9) 0.0172(8) 0.0045(7) 0.0023(7) 0.0054(7)
C50 0.0336(10) 0.0396(11) 0.0206(9) 0.0038(8) 0.0067(8) 0.0088(9)
C51 0.0526(12) 0.0367(11) 0.0207(9) 0.0012(8) 0.0079(9) 0.0127(10)
C52 0.0463(12) 0.0248(10) 0.0283(10) 0.0028(8) -0.0062(9) 0.0037(9)
C53 0.0293(9) 0.0290(10) 0.0383(11) 0.0086(8) 0.0014(9) 0.0039(8)
C54 0.0304(9) 0.0309(10) 0.0244(9) 0.0045(8) 0.0069(8) 0.0077(8)

loop_
_atom_type_symbol
_atom_type_description
_atom_type_scat_dispersion_real
_atom_type_scat_dispersion_imag
_atom_type_scat_source
C C 0.0033 0.0016 'International Tables Vol C Tables 4.2.6.8 and 6.1.1.4'
H H 0.0000 0.0000 'International Tables Vol C Tables 4.2.6.8 and 6.1.1.4'
N N 0.0061 0.0033 'International Tables Vol C Tables 4.2.6.8 and 6.1.1.4'

loop_
_geom_angle_atom_site_label_1
_geom_angle_atom_site_label_2
_geom_angle_atom_site_label_3
_geom_angle
N2 C1 N1 112.61(15)
N2 C1 C22 126.10(15)
N1 C1 C22 121.25(15)
C1 N1 C15 106.08(14)
C1 N1 C16 125.63(14)
C15 N1 C16 128.03(14)
C1 N2 C2 104.86(15)
C15 C2 N2 111.26(16)
C15 C2 C3 121.82(16)
N2 C2 C3 126.92(16)
C43 N3 C40 121.26(14)
C43 N3 C49 119.39(14)
C40 N3 C49 119.23(15)
C4 C3 C8 121.33(17)
C4 C3 C2 121.70(16)
C8 C3 C2 116.97(17)
C5 C4 C3 119.90(19)
C4 C5 C6 119.7(2)
C7 C6 C5 120.8(2)
C6 C7 C8 121.71(19)
C7 C8 C3 116.58(19)
C7 C8 C9 122.76(17)
C3 C8 C9 120.65(17)
C10 C9 C14 116.71(19)
C10 C9 C8 121.93(19)
C14 C9 C8 121.35(16)
C11 C10 C9 122.5(2)
C10 C11 C12 120.20(19)
C13 C12 C11 120.5(2)
C12 C13 C14 119.8(2)
C13 C14 C9 120.28(16)
C13 C14 C15 123.85(17)
C9 C14 C15 115.83(17)
C2 C15 N1 105.19(14)
C2 C15 C14 123.34(17)
N1 C15 C14 131.45(16)
C17 C16 C21 121.37(18)
C17 C16 N1 119.84(17)
C21 C16 N1 118.79(16)
C16 C17 C18 119.2(2)
C19 C18 C17 120.3(2)
C18 C19 C20 119.78(19)
C19 C20 C21 120.1(2)
C16 C21 C20 119.16(19)
C23 C22 C36 120.45(15)
C23 C22 C1 119.45(15)
C36 C22 C1 120.10(16)
C22 C23 C24 122.07(16)
C22 C23 C28 119.84(15)
C24 C23 C28 118.08(16)
C25 C24 C23 121.32(17)
C24 C25 C26 120.64(18)
C27 C26 C25 120.33(18)
C26 C27 C28 121.27(18)
C29 C28 C27 121.90(16)
C29 C28 C23 119.83(16)
C27 C28 C23 118.27(16)
C31 C29 C28 119.75(15)
C31 C29 C37 120.41(15)
C28 C29 C37 119.81(16)
C29 C31 C32 122.03(15)
C29 C31 C36 120.25(15)
C32 C31 C36 117.70(16)
C33 C32 C31 121.46(17)
C32 C33 C34 120.72(18)
C35 C34 C33 120.12(19)
C34 C35 C36 121.01(17)
C22 C36 C35 121.50(16)
C22 C36 C31 119.64(16)
C35 C36 C31 118.79(16)
C42 C37 C38 118.12(16)
C42 C37 C29 121.24(15)
C38 C37 C29 120.63(16)
C39 C38 C37 120.80(18)
C38 C39 C40 120.76(16)
C39 C40 C41 118.70(16)
C39 C40 N3 120.94(15)
C41 C40 N3 120.35(17)
C42 C41 C40 120.12(18)
C41 C42 C37 121.50(17)
C48 C43 C44 118.64(19)
C48 C43 N3 119.95(17)
C44 C43 N3 121.41(18)
C45 C44 C43 120.3(2)
C46 C45 C44 121.0(2)
C45 C46 C47 119.0(2)
C48 C47 C46 120.2(2)
C47 C48 C43 120.8(2)
C50 C49 C54 119.77(17)
C50 C49 N3 119.93(16)
C54 C49 N3 120.30(16)
C49 C50 C51 120.30(19)
C52 C51 C50 120.20(18)
C51 C52 C53 119.69(18)
C52 C53 C54 120.13(19)
C49 C54 C53 119.91(17)

loop_
_geom_bond_atom_site_label_1
_geom_bond_atom_site_label_2
_geom_bond_distance
C1 N2 1.314(2)
C1 N1 1.384(2)
C1 C22 1.484(2)
N1 C15 1.396(2)
N1 C16 1.437(2)
N2 C2 1.386(2)
C2 C15 1.376(2)
C2 C3 1.437(2)
N3 C43 1.410(2)
N3 C40 1.413(2)
N3 C49 1.428(2)
C3 C4 1.405(3)
C3 C8 1.419(3)
C4 C5 1.383(3)
C5 C6 1.396(3)
C6 C7 1.373(3)
C7 C8 1.416(3)
C8 C9 1.462(3)
C9 C10 1.414(3)
C9 C14 1.420(3)
C10 C11 1.364(3)
C11 C12 1.386(3)
C12 C13 1.378(3)
C13 C14 1.419(3)
C14 C15 1.439(2)
C16 C17 1.373(3)
C16 C21 1.379(3)
C17 C18 1.388(3)
C18 C19 1.383(3)
C19 C20 1.384(3)
C20 C21 1.390(3)
C22 C23 1.402(3)
C22 C36 1.406(2)
C23 C24 1.425(2)
C23 C28 1.440(2)
C24 C25 1.359(3)
C25 C26 1.414(3)
C26 C27 1.354(3)
C27 C28 1.433(3)
C28 C29 1.416(2)
C29 C31 1.404(3)
C29 C37 1.492(2)
C31 C32 1.433(2)
C31 C36 1.439(2)
C32 C33 1.351(3)
C33 C34 1.420(3)
C34 C35 1.364(3)
C35 C36 1.427(3)
C37 C42 1.391(3)
C37 C38 1.398(2)
C38 C39 1.389(2)
C39 C40 1.391(3)
C40 C41 1.401(2)
C41 C42 1.385(3)
C43 C48 1.391(3)
C43 C44 1.395(3)
C44 C45 1.384(3)
C45 C46 1.380(4)
C46 C47 1.393(3)
C47 C48 1.386(3)
C49 C50 1.381(2)
C49 C54 1.386(3)
C50 C51 1.385(3)
C51 C52 1.380(3)
C52 C53 1.388(3)
C53 C54 1.388(3)
